data_4326400
loop_
_publ_author_name
'David D. Schnaars'
'Guang Wu'
'Trevor W. Hayton'

_publ_contact_author_email hayton@chem.ucsb.edu
_publ_contact_author_name 'Trevor W Hayton'
_publ_section_title
;
 Silylation of the Uranyl Ion Using B(C6F5)3-Activated Et3SiH
;
_journal_name_full 'Inorganic Chemistry'
_journal_page_first 9642
_journal_page_last 9649
_journal_paper_doi 10.1021/ic201385h
_journal_volume 50
_journal_year 2011
_chemical_formula_sum 'C70 H94 N2 O4 Si2 U'
_chemical_formula_weight 1321.68
_chemical_name_systematic
; 
 ? 
;
_space_group_IT_number 14
_symmetry_cell_setting monoclinic
_symmetry_space_group_name_Hall '-P 2yn'
_symmetry_space_group_name_H-M 'P 1 21/n 1'
_atom_sites_solution_hydrogens geom
_atom_sites_solution_primary direct
_atom_sites_solution_secondary difmap
_audit_creation_method SHELXL-97
_cell_angle_alpha 90.00
_cell_angle_beta 97.991(2)
_cell_angle_gamma 90.00
_cell_formula_units_Z 2
_cell_length_a 12.6522(8)
_cell_length_b 17.5193(10)
_cell_length_c 15.3466(9)
_cell_measurement_temperature 150(2)
_cell_volume 3368.7(3)
_computing_structure_refinement 'SHELXL-97 (Sheldrick, 1997)'
_computing_structure_solution 'SHELXS-97 (Sheldrick, 1990)'
_diffrn_ambient_temperature 150(2)
_diffrn_measured_fraction_theta_full 0.982
_diffrn_measured_fraction_theta_max 0.982
_diffrn_measurement_device_type 'CCD area detector'
_diffrn_measurement_method 'omega scan'
_diffrn_radiation_monochromator graphite
_diffrn_radiation_source 'fine-focus sealed tube'
_diffrn_radiation_type MoK\a
_diffrn_radiation_wavelength 0.71073
_diffrn_reflns_av_R_equivalents 0.0410
_diffrn_reflns_av_sigmaI/netI 0.0484
_diffrn_reflns_limit_h_max 15
_diffrn_reflns_limit_h_min -15
_diffrn_reflns_limit_k_max 20
_diffrn_reflns_limit_k_min -21
_diffrn_reflns_limit_l_max 19
_diffrn_reflns_limit_l_min -18
_diffrn_reflns_number 26773
_diffrn_reflns_theta_full 26.37
_diffrn_reflns_theta_max 26.37
_diffrn_reflns_theta_min 1.77
_exptl_absorpt_coefficient_mu 2.491
_exptl_absorpt_correction_T_max 0.29406
_exptl_absorpt_correction_T_min 0.24118
_exptl_absorpt_correction_type empirical
_exptl_absorpt_process_details 'psi scan'
_exptl_crystal_colour Dark-Red
_exptl_crystal_density_diffrn 1.303
_exptl_crystal_description irregular
_exptl_crystal_F_000 1360
_exptl_crystal_size_max 0.40
_exptl_crystal_size_mid 0.28
_exptl_crystal_size_min 0.22
_refine_diff_density_max 0.808
_refine_diff_density_min -0.925
_refine_diff_density_rms 0.094
_refine_ls_extinction_method none
_refine_ls_goodness_of_fit_ref 0.950
_refine_ls_hydrogen_treatment constr
_refine_ls_matrix_type full
_refine_ls_number_parameters 367
_refine_ls_number_reflns 6764
_refine_ls_number_restraints 0
_refine_ls_restrained_S_all 0.950
_refine_ls_R_factor_all 0.0509
_refine_ls_R_factor_gt 0.0269
_refine_ls_shift/su_max 0.003
_refine_ls_shift/su_mean 0.000
_refine_ls_structure_factor_coef Fsqd
_refine_ls_weighting_details 'calc w=1/[\s^2^(Fo^2^)+(0.0387P)^2^+0.0000P] where P=(Fo^2^+2Fc^2^)/3'
_refine_ls_weighting_scheme calc
_refine_ls_wR_factor_gt 0.0661
_refine_ls_wR_factor_ref 0.0703
_reflns_number_gt 4503
_reflns_number_total 6764
_reflns_threshold_expression >2sigma(I)
_cod_data_source_file ic201385h_si_001_3.cif
_cod_data_source_block 3
_cod_database_code 4326400

loop_
_symmetry_equiv_pos_as_xyz
'x, y, z'
'-x+1/2, y+1/2, -z+1/2'
'-x, -y, -z'
'x-1/2, -y-1/2, z-1/2'

loop_
_atom_site_label
_atom_site_type_symbol
_atom_site_fract_x
_atom_site_fract_y
_atom_site_fract_z
_atom_site_U_iso_or_equiv
_atom_site_adp_type
_atom_site_occupancy
_atom_site_symmetry_multiplicity
_atom_site_calc_flag
_atom_site_refinement_flags
U1 U 0.5000 0.0000 0.5000 0.02430(6) Uani 1 2 d S
N1 N 0.3897(2) 0.00989(15) 0.35332(17) 0.0257(6) Uani 1 1 d .
C3 C 0.6285(2) -0.0009(2) 0.2386(2) 0.0281(7) Uani 1 1 d .
C19 C 0.1455(3) -0.0042(2) 0.0605(2) 0.0391(8) Uani 1 1 d .
H19 H 0.1150 -0.0112 0.0023 0.047 Uiso 1 1 calc R
C1 C 0.4594(3) -0.01708(18) 0.2941(2) 0.0261(8) Uani 1 1 d .
O2 O 0.34131(17) 0.05402(13) 0.51721(15) 0.0297(6) Uani 1 1 d .
C16 C 0.2387(3) 0.01619(17) 0.2341(2) 0.0253(8) Uani 1 1 d .
C8 C 0.8112(3) 0.0066(2) 0.1870(3) 0.0551(12) Uani 1 1 d .
H8A H 0.8276 -0.0421 0.2143 0.083 Uiso 1 1 calc R
H8B H 0.8750 0.0368 0.1911 0.083 Uiso 1 1 calc R
H8C H 0.7830 -0.0007 0.1262 0.083 Uiso 1 1 calc R
O1 O 0.56147(19) 0.11231(12) 0.48991(15) 0.0325(6) Uani 1 1 d .
C2 C 0.5533(3) 0.02368(19) 0.2915(2) 0.0256(8) Uani 1 1 d .
H2 H 0.5663 0.0677 0.3252 0.031 Uiso 1 1 calc R
C23 C 0.2470(3) 0.06584(18) 0.4754(2) 0.0245(7) Uani 1 1 d .
C6 C 0.4401(3) -0.08369(19) 0.2448(2) 0.0294(8) Uani 1 1 d .
H6 H 0.3785 -0.1118 0.2485 0.035 Uiso 1 1 calc R
C18 C 0.2370(3) 0.0394(2) 0.0800(2) 0.0354(9) Uani 1 1 d .
H18 H 0.2678 0.0621 0.0348 0.043 Uiso 1 1 calc R
C22 C 0.2186(3) 0.05074(18) 0.3872(2) 0.0268(8) Uani 1 1 d .
H22 H 0.1476 0.0587 0.3640 0.032 Uiso 1 1 calc R
C25 C 0.0594(3) 0.0923(2) 0.5076(2) 0.0334(9) Uani 1 1 d .
H25 H 0.0314 0.0673 0.4561 0.040 Uiso 1 1 calc R
C21 C 0.1455(3) -0.0270(2) 0.2145(2) 0.0320(8) Uani 1 1 d .
H21 H 0.1141 -0.0491 0.2598 0.038 Uiso 1 1 calc R
C4 C 0.6057(3) -0.0664(2) 0.1893(2) 0.0315(8) Uani 1 1 d .
H4 H 0.6547 -0.0835 0.1538 0.038 Uiso 1 1 calc R
C15 C 0.2879(3) 0.02413(19) 0.3281(2) 0.0246(8) Uani 1 1 d .
Si1 Si 0.56511(9) 0.20519(6) 0.49080(7) 0.0363(3) Uani 1 1 d .
C17 C 0.2827(3) 0.04924(19) 0.1662(2) 0.0307(8) Uani 1 1 d .
H17 H 0.3442 0.0786 0.1786 0.037 Uiso 1 1 calc R
C29 C 0.2092(3) 0.13769(19) 0.6070(2) 0.0311(8) Uani 1 1 d .
H29 H 0.2826 0.1425 0.6228 0.037 Uiso 1 1 calc R
C28 C 0.1407(3) 0.1681(2) 0.6608(2) 0.0396(9) Uani 1 1 d .
H28 H 0.1680 0.1941 0.7119 0.047 Uiso 1 1 calc R
C20 C 0.0997(3) -0.0370(2) 0.1279(2) 0.0380(9) Uani 1 1 d .
H20 H 0.0379 -0.0660 0.1151 0.046 Uiso 1 1 calc R
C24 C 0.1697(3) 0.10009(18) 0.5299(2) 0.0245(7) Uani 1 1 d .
C5 C 0.5111(3) -0.1082(2) 0.1908(2) 0.0320(8) Uani 1 1 d .
C27 C 0.0319(3) 0.1598(2) 0.6385(3) 0.0458(11) Uani 1 1 d .
H27 H -0.0142 0.1798 0.6749 0.055 Uiso 1 1 calc R
C7 C 0.7282(3) 0.0478(2) 0.2341(2) 0.0329(9) Uani 1 1 d .
C10 C 0.7835(3) 0.0682(2) 0.3260(3) 0.0463(10) Uani 1 1 d .
H10A H 0.7352 0.0964 0.3568 0.070 Uiso 1 1 calc R
H10B H 0.8455 0.0987 0.3213 0.070 Uiso 1 1 calc R
H10C H 0.8046 0.0222 0.3578 0.070 Uiso 1 1 calc R
C34 C 0.5167(4) 0.2438(3) 0.3773(3) 0.0632(14) Uani 1 1 d .
H34A H 0.5297 0.2984 0.3771 0.076 Uiso 1 1 calc R
H34B H 0.5578 0.2206 0.3356 0.076 Uiso 1 1 calc R
C30 C 0.4810(3) 0.2400(2) 0.5719(3) 0.0535(12) Uani 1 1 d .
H30A H 0.4075 0.2264 0.5513 0.064 Uiso 1 1 calc R
H30B H 0.5021 0.2135 0.6270 0.064 Uiso 1 1 calc R
C26 C -0.0084(3) 0.1223(2) 0.5630(3) 0.0417(10) Uani 1 1 d .
H26 H -0.0819 0.1167 0.5485 0.050 Uiso 1 1 calc R
C11 C 0.4902(3) -0.1789(2) 0.1321(3) 0.0435(10) Uani 1 1 d .
C32 C 0.7059(3) 0.2399(2) 0.5201(3) 0.0559(13) Uani 1 1 d .
H32A H 0.7504 0.2157 0.4815 0.067 Uiso 1 1 calc R
H32B H 0.7077 0.2945 0.5098 0.067 Uiso 1 1 calc R
C9 C 0.6937(4) 0.1222(3) 0.1850(3) 0.0618(13) Uani 1 1 d .
H9A H 0.6603 0.1103 0.1265 0.093 Uiso 1 1 calc R
H9B H 0.7552 0.1537 0.1820 0.093 Uiso 1 1 calc R
H9C H 0.6440 0.1489 0.2158 0.093 Uiso 1 1 calc R
C35 C 0.3989(4) 0.2294(3) 0.3472(3) 0.0792(16) Uani 1 1 d .
H35A H 0.3871 0.1757 0.3380 0.119 Uiso 1 1 calc R
H35B H 0.3772 0.2562 0.2931 0.119 Uiso 1 1 calc R
H35C H 0.3580 0.2472 0.3913 0.119 Uiso 1 1 calc R
C31 C 0.4860(4) 0.3263(2) 0.5899(4) 0.0817(18) Uani 1 1 d .
H31A H 0.5580 0.3406 0.6119 0.122 Uiso 1 1 calc R
H31B H 0.4402 0.3388 0.6327 0.122 Uiso 1 1 calc R
H31C H 0.4629 0.3535 0.5363 0.122 Uiso 1 1 calc R
C33 C 0.7523(4) 0.2242(4) 0.6140(4) 0.0902(19) Uani 1 1 d .
H33A H 0.7104 0.2496 0.6528 0.135 Uiso 1 1 calc R
H33B H 0.8244 0.2427 0.6244 0.135 Uiso 1 1 calc R
H33C H 0.7518 0.1702 0.6246 0.135 Uiso 1 1 calc R
C13 C 0.5767(4) -0.2379(3) 0.1575(3) 0.0838(18) Uani 1 1 d .
H13A H 0.5710 -0.2572 0.2152 0.126 Uiso 1 1 calc R
H13B H 0.6454 -0.2148 0.1575 0.126 Uiso 1 1 calc R
H13C H 0.5683 -0.2792 0.1159 0.126 Uiso 1 1 calc R
C12 C 0.4993(5) -0.1569(3) 0.0379(3) 0.103(2) Uani 1 1 d .
H12A H 0.4867 -0.2010 0.0008 0.155 Uiso 1 1 calc R
H12B H 0.5695 -0.1374 0.0346 0.155 Uiso 1 1 calc R
H12C H 0.4473 -0.1184 0.0186 0.155 Uiso 1 1 calc R
C14 C 0.3847(4) -0.2132(4) 0.1355(5) 0.149(4) Uani 1 1 d .
H14A H 0.3807 -0.2312 0.1941 0.224 Uiso 1 1 calc R
H14B H 0.3743 -0.2552 0.0951 0.224 Uiso 1 1 calc R
H14C H 0.3302 -0.1756 0.1196 0.224 Uiso 1 1 calc R

loop_
_atom_site_aniso_label
_atom_site_aniso_U_11
_atom_site_aniso_U_22
_atom_site_aniso_U_33
_atom_site_aniso_U_23
_atom_site_aniso_U_13
_atom_site_aniso_U_12
U1 0.02010(9) 0.01813(9) 0.03301(10) -0.00136(10) -0.00214(6) 0.00176(10)
N1 0.0228(14) 0.0265(17) 0.0277(14) -0.0040(13) 0.0035(11) -0.0007(13)
C3 0.0265(16) 0.0320(17) 0.0253(15) 0.008(2) 0.0022(12) 0.002(2)
C19 0.042(2) 0.046(2) 0.0276(17) -0.006(2) -0.0024(15) 0.004(2)
C1 0.0220(17) 0.031(2) 0.0247(17) 0.0003(14) 0.0003(13) 0.0045(13)
O2 0.0255(13) 0.0326(14) 0.0301(13) -0.0020(11) 0.0005(11) 0.0037(11)
C16 0.0212(17) 0.026(2) 0.0285(17) -0.0023(14) 0.0015(13) 0.0064(13)
C8 0.043(2) 0.060(3) 0.070(3) -0.003(3) 0.032(2) -0.009(2)
O1 0.0319(14) 0.0239(13) 0.0404(14) -0.0022(11) 0.0001(11) 0.0010(11)
C2 0.0253(18) 0.0280(19) 0.0232(17) -0.0011(13) 0.0020(14) 0.0014(13)
C23 0.0235(18) 0.0178(17) 0.0321(19) 0.0034(15) 0.0039(15) 0.0007(14)
C6 0.0222(18) 0.0267(19) 0.038(2) -0.0036(16) -0.0021(15) 0.0023(15)
C18 0.038(2) 0.036(2) 0.032(2) 0.0060(18) 0.0048(17) 0.0026(18)
C22 0.0188(17) 0.031(2) 0.0298(19) 0.0007(15) 0.0017(14) 0.0036(14)
C25 0.031(2) 0.033(2) 0.036(2) 0.0016(17) 0.0059(16) 0.0026(17)
C21 0.029(2) 0.0362(19) 0.031(2) 0.0030(16) 0.0043(16) -0.0020(16)
C4 0.031(2) 0.033(2) 0.031(2) -0.0046(17) 0.0082(16) 0.0066(17)
C15 0.0237(18) 0.0212(17) 0.0285(18) -0.0002(13) 0.0021(14) -0.0025(13)
Si1 0.0397(6) 0.0221(5) 0.0456(6) -0.0004(5) 0.0010(5) -0.0023(5)
C17 0.031(2) 0.027(2) 0.033(2) 0.0011(16) 0.0031(16) 0.0008(15)
C29 0.032(2) 0.029(2) 0.033(2) -0.0001(16) 0.0081(16) -0.0020(16)
C28 0.052(2) 0.031(2) 0.039(2) -0.0050(18) 0.0167(19) 0.0001(18)
C20 0.031(2) 0.041(2) 0.040(2) -0.0056(19) -0.0021(17) -0.0061(18)
C24 0.0280(18) 0.0209(18) 0.0257(18) 0.0048(14) 0.0077(14) 0.0031(14)
C5 0.033(2) 0.032(2) 0.031(2) -0.0071(16) 0.0031(16) 0.0058(16)
C27 0.052(3) 0.041(2) 0.051(3) 0.001(2) 0.030(2) 0.013(2)
C7 0.031(2) 0.032(2) 0.038(2) 0.0056(17) 0.0113(17) -0.0001(16)
C10 0.037(2) 0.052(3) 0.050(3) -0.001(2) 0.0062(19) -0.016(2)
C34 0.088(4) 0.038(3) 0.066(3) 0.012(2) 0.022(3) 0.007(3)
C30 0.049(3) 0.032(2) 0.088(4) -0.003(2) 0.038(3) 0.001(2)
C26 0.027(2) 0.049(3) 0.051(3) 0.007(2) 0.0139(19) 0.0093(18)
C11 0.044(2) 0.040(2) 0.046(2) -0.0188(19) 0.0028(19) 0.0044(19)
C32 0.056(3) 0.037(2) 0.082(3) -0.020(2) 0.032(3) -0.013(2)
C9 0.055(3) 0.055(3) 0.075(3) 0.034(3) 0.008(2) -0.004(2)
C35 0.066(4) 0.073(4) 0.088(4) 0.028(3) -0.026(3) -0.004(3)
C31 0.091(4) 0.038(3) 0.132(5) -0.006(3) 0.068(4) 0.009(3)
C33 0.047(3) 0.125(5) 0.096(4) -0.040(4) 0.001(3) 0.001(3)
C13 0.094(4) 0.056(3) 0.096(4) -0.035(3) -0.004(3) 0.024(3)
C12 0.166(7) 0.083(4) 0.054(3) -0.030(3) -0.013(4) -0.001(4)
C14 0.079(4) 0.152(6) 0.231(8) -0.165(6) 0.071(5) -0.070(4)

loop_
_atom_type_symbol
_atom_type_description
_atom_type_scat_dispersion_real
_atom_type_scat_dispersion_imag
_atom_type_scat_source
C C 0.0033 0.0016 'International Tables Vol C Tables 4.2.6.8 and 6.1.1.4'
H H 0.0000 0.0000 'International Tables Vol C Tables 4.2.6.8 and 6.1.1.4'
N N 0.0061 0.0033 'International Tables Vol C Tables 4.2.6.8 and 6.1.1.4'
O O 0.0106 0.0060 'International Tables Vol C Tables 4.2.6.8 and 6.1.1.4'
Si Si 0.0817 0.0704 'International Tables Vol C Tables 4.2.6.8 and 6.1.1.4'
U U -9.6767 9.6646 'International Tables Vol C Tables 4.2.6.8 and 6.1.1.4'

loop_
_geom_angle_atom_site_label_1
_geom_angle_atom_site_label_2
_geom_angle_atom_site_label_3
_geom_angle
_geom_angle_site_symmetry_1
_geom_angle_site_symmetry_3
O1 U1 O1 180.00(13) 3_656 .
O1 U1 O2 87.77(8) 3_656 3_656
O1 U1 O2 92.23(8) . 3_656
O1 U1 O2 92.23(8) 3_656 .
O1 U1 O2 87.77(8) . .
O2 U1 O2 180.00(11) 3_656 .
O1 U1 N1 91.98(9) 3_656 3_656
O1 U1 N1 88.02(9) . 3_656
O2 U1 N1 71.42(8) 3_656 3_656
O2 U1 N1 108.58(8) . 3_656
O1 U1 N1 88.02(9) 3_656 .
O1 U1 N1 91.98(9) . .
O2 U1 N1 108.58(8) 3_656 .
O2 U1 N1 71.42(8) . .
N1 U1 N1 180.0 3_656 .
C15 N1 C1 122.7(3) . .
C15 N1 U1 133.1(2) . .
C1 N1 U1 103.54(19) . .
C4 C3 C2 117.7(3) . .
C4 C3 C7 123.2(3) . .
C2 C3 C7 119.0(3) . .
C20 C19 C18 119.6(3) . .
C20 C19 H19 120.2 . .
C18 C19 H19 120.2 . .
C2 C1 C6 120.0(3) . .
C2 C1 N1 116.9(3) . .
C6 C1 N1 123.0(3) . .
C23 O2 U1 141.4(2) . .
C17 C16 C21 118.9(3) . .
C17 C16 C15 122.2(3) . .
C21 C16 C15 118.9(3) . .
C7 C8 H8A 109.5 . .
C7 C8 H8B 109.5 . .
H8A C8 H8B 109.5 . .
C7 C8 H8C 109.5 . .
H8A C8 H8C 109.5 . .
H8B C8 H8C 109.5 . .
Si1 O1 U1 158.96(15) . .
C1 C2 C3 120.7(3) . .
C1 C2 H2 119.6 . .
C3 C2 H2 119.6 . .
O2 C23 C22 123.6(3) . .
O2 C23 C24 114.6(3) . .
C22 C23 C24 121.7(3) . .
C5 C6 C1 120.6(3) . .
C5 C6 H6 119.7 . .
C1 C6 H6 119.7 . .
C17 C18 C19 120.2(3) . .
C17 C18 H18 119.9 . .
C19 C18 H18 119.9 . .
C23 C22 C15 126.1(3) . .
C23 C22 H22 116.9 . .
C15 C22 H22 116.9 . .
C26 C25 C24 119.6(3) . .
C26 C25 H25 120.2 . .
C24 C25 H25 120.2 . .
C20 C21 C16 120.1(3) . .
C20 C21 H21 119.9 . .
C16 C21 H21 119.9 . .
C3 C4 C5 122.5(3) . .
C3 C4 H4 118.8 . .
C5 C4 H4 118.8 . .
N1 C15 C22 122.6(3) . .
N1 C15 C16 121.7(3) . .
C22 C15 C16 115.7(3) . .
O1 Si1 C30 108.50(16) . .
O1 Si1 C32 110.55(17) . .
C30 Si1 C32 110.3(2) . .
O1 Si1 C34 110.19(18) . .
C30 Si1 C34 111.0(2) . .
C32 Si1 C34 106.3(2) . .
C16 C17 C18 120.9(3) . .
C16 C17 H17 119.5 . .
C18 C17 H17 119.5 . .
C28 C29 C24 120.7(3) . .
C28 C29 H29 119.6 . .
C24 C29 H29 119.6 . .
C27 C28 C29 119.9(4) . .
C27 C28 H28 120.1 . .
C29 C28 H28 120.1 . .
C19 C20 C21 120.3(4) . .
C19 C20 H20 119.9 . .
C21 C20 H20 119.9 . .
C29 C24 C25 119.0(3) . .
C29 C24 C23 118.8(3) . .
C25 C24 C23 122.1(3) . .
C6 C5 C4 118.5(3) . .
C6 C5 C11 122.2(3) . .
C4 C5 C11 119.3(3) . .
C26 C27 C28 120.2(3) . .
C26 C27 H27 119.9 . .
C28 C27 H27 119.9 . .
C10 C7 C3 111.2(3) . .
C10 C7 C8 106.8(3) . .
C3 C7 C8 112.4(3) . .
C10 C7 C9 108.5(3) . .
C3 C7 C9 108.3(3) . .
C8 C7 C9 109.5(3) . .
C7 C10 H10A 109.5 . .
C7 C10 H10B 109.5 . .
H10A C10 H10B 109.5 . .
C7 C10 H10C 109.5 . .
H10A C10 H10C 109.5 . .
H10B C10 H10C 109.5 . .
C35 C34 Si1 113.6(3) . .
C35 C34 H34A 108.8 . .
Si1 C34 H34A 108.8 . .
C35 C34 H34B 108.8 . .
Si1 C34 H34B 108.8 . .
H34A C34 H34B 107.7 . .
C31 C30 Si1 115.7(3) . .
C31 C30 H30A 108.4 . .
Si1 C30 H30A 108.4 . .
C31 C30 H30B 108.4 . .
Si1 C30 H30B 108.4 . .
H30A C30 H30B 107.4 . .
C27 C26 C25 120.6(4) . .
C27 C26 H26 119.7 . .
C25 C26 H26 119.7 . .
C14 C11 C13 109.7(5) . .
C14 C11 C12 109.1(5) . .
C13 C11 C12 105.7(4) . .
C14 C11 C5 113.1(3) . .
C13 C11 C5 109.9(3) . .
C12 C11 C5 109.0(4) . .
C33 C32 Si1 113.7(3) . .
C33 C32 H32A 108.8 . .
Si1 C32 H32A 108.8 . .
C33 C32 H32B 108.8 . .
Si1 C32 H32B 108.8 . .
H32A C32 H32B 107.7 . .
C7 C9 H9A 109.5 . .
C7 C9 H9B 109.5 . .
H9A C9 H9B 109.5 . .
C7 C9 H9C 109.5 . .
H9A C9 H9C 109.5 . .
H9B C9 H9C 109.5 . .
C34 C35 H35A 109.5 . .
C34 C35 H35B 109.5 . .
H35A C35 H35B 109.5 . .
C34 C35 H35C 109.5 . .
H35A C35 H35C 109.5 . .
H35B C35 H35C 109.5 . .
C30 C31 H31A 109.5 . .
C30 C31 H31B 109.5 . .
H31A C31 H31B 109.5 . .
C30 C31 H31C 109.5 . .
H31A C31 H31C 109.5 . .
H31B C31 H31C 109.5 . .
C32 C33 H33A 109.5 . .
C32 C33 H33B 109.5 . .
H33A C33 H33B 109.5 . .
C32 C33 H33C 109.5 . .
H33A C33 H33C 109.5 . .
H33B C33 H33C 109.5 . .
C11 C13 H13A 109.5 . .
C11 C13 H13B 109.5 . .
H13A C13 H13B 109.5 . .
C11 C13 H13C 109.5 . .
H13A C13 H13C 109.5 . .
H13B C13 H13C 109.5 . .
C11 C12 H12A 109.5 . .
C11 C12 H12B 109.5 . .
H12A C12 H12B 109.5 . .
C11 C12 H12C 109.5 . .
H12A C12 H12C 109.5 . .
H12B C12 H12C 109.5 . .
C11 C14 H14A 109.5 . .
C11 C14 H14B 109.5 . .
H14A C14 H14B 109.5 . .
C11 C14 H14C 109.5 . .
H14A C14 H14C 109.5 . .
H14B C14 H14C 109.5 . .

loop_
_geom_bond_atom_site_label_1
_geom_bond_atom_site_label_2
_geom_bond_distance
_geom_bond_site_symmetry_2
U1 O1 2.129(2) 3_656
U1 O1 2.129(2) .
U1 O2 2.268(2) 3_656
U1 O2 2.268(2) .
U1 N1 2.484(3) 3_656
U1 N1 2.484(3) .
N1 C15 1.316(4) .
N1 C1 1.431(4) .
C3 C4 1.384(5) .
C3 C2 1.401(4) .
C3 C7 1.533(5) .
C19 C20 1.379(5) .
C19 C18 1.384(5) .
C19 H19 0.9300 .
C1 C2 1.392(5) .
C1 C6 1.394(4) .
O2 C23 1.291(4) .
C16 C17 1.376(4) .
C16 C21 1.399(5) .
C16 C15 1.496(5) .
C8 C7 1.535(5) .
C8 H8A 0.9600 .
C8 H8B 0.9600 .
C8 H8C 0.9600 .
O1 Si1 1.628(2) .
C2 H2 0.9300 .
C23 C22 1.377(4) .
C23 C24 1.497(4) .
C6 C5 1.374(4) .
C6 H6 0.9300 .
C18 C17 1.380(5) .
C18 H18 0.9300 .
C22 C15 1.425(4) .
C22 H22 0.9300 .
C25 C26 1.391(5) .
C25 C24 1.397(5) .
C25 H25 0.9300 .
C21 C20 1.386(5) .
C21 H21 0.9300 .
C4 C5 1.405(5) .
C4 H4 0.9300 .
Si1 C30 1.849(4) .
Si1 C32 1.877(4) .
Si1 C34 1.890(5) .
C17 H17 0.9300 .
C29 C28 1.383(5) .
C29 C24 1.385(5) .
C29 H29 0.9300 .
C28 C27 1.380(5) .
C28 H28 0.9300 .
C20 H20 0.9300 .
C5 C11 1.532(5) .
C27 C26 1.369(5) .
C27 H27 0.9300 .
C7 C10 1.528(5) .
C7 C9 1.537(5) .
C10 H10A 0.9600 .
C10 H10B 0.9600 .
C10 H10C 0.9600 .
C34 C35 1.518(6) .
C34 H34A 0.9700 .
C34 H34B 0.9700 .
C30 C31 1.536(5) .
C30 H30A 0.9700 .
C30 H30B 0.9700 .
C26 H26 0.9300 .
C11 C14 1.472(6) .
C11 C13 1.517(6) .
C11 C12 1.516(6) .
C32 C33 1.503(6) .
C32 H32A 0.9700 .
C32 H32B 0.9700 .
C9 H9A 0.9600 .
C9 H9B 0.9600 .
C9 H9C 0.9600 .
C35 H35A 0.9600 .
C35 H35B 0.9600 .
C35 H35C 0.9600 .
C31 H31A 0.9600 .
C31 H31B 0.9600 .
C31 H31C 0.9600 .
C33 H33A 0.9600 .
C33 H33B 0.9600 .
C33 H33C 0.9600 .
C13 H13A 0.9600 .
C13 H13B 0.9600 .
C13 H13C 0.9600 .
C12 H12A 0.9600 .
C12 H12B 0.9600 .
C12 H12C 0.9600 .
C14 H14A 0.9600 .
C14 H14B 0.9600 .
C14 H14C 0.9600 .

loop_
_geom_torsion_atom_site_label_1
_geom_torsion_atom_site_label_2
_geom_torsion_atom_site_label_3
_geom_torsion_atom_site_label_4
_geom_torsion
_geom_torsion_site_symmetry_1
O1 U1 N1 C15 79.6(3) 3_656
O1 U1 N1 C15 -100.4(3) .
O2 U1 N1 C15 166.5(3) 3_656
O2 U1 N1 C15 -13.5(3) .
N1 U1 N1 C15 -96(100) 3_656
O1 U1 N1 C1 -90.74(19) 3_656
O1 U1 N1 C1 89.26(19) .
O2 U1 N1 C1 -3.8(2) 3_656
O2 U1 N1 C1 176.2(2) .
N1 U1 N1 C1 93(100) 3_656
C15 N1 C1 C2 127.3(3) .
U1 N1 C1 C2 -61.1(3) .
C15 N1 C1 C6 -57.0(5) .
U1 N1 C1 C6 114.6(3) .
O1 U1 O2 C23 -74.4(3) 3_656
O1 U1 O2 C23 105.6(3) .
O2 U1 O2 C23 83(85) 3_656
N1 U1 O2 C23 -167.2(3) 3_656
N1 U1 O2 C23 12.8(3) .
O1 U1 O1 Si1 48(100) 3_656
O2 U1 O1 Si1 -174.6(4) 3_656
O2 U1 O1 Si1 5.4(4) .
N1 U1 O1 Si1 -103.3(4) 3_656
N1 U1 O1 Si1 76.7(4) .
C6 C1 C2 C3 1.0(5) .
N1 C1 C2 C3 176.9(3) .
C4 C3 C2 C1 0.3(5) .
C7 C3 C2 C1 176.9(3) .
U1 O2 C23 C22 -8.3(5) .
U1 O2 C23 C24 173.5(2) .
C2 C1 C6 C5 -2.5(5) .
N1 C1 C6 C5 -178.1(3) .
C20 C19 C18 C17 0.6(6) .
O2 C23 C22 C15 -3.4(5) .
C24 C23 C22 C15 174.6(3) .
C17 C16 C21 C20 0.9(5) .
C15 C16 C21 C20 -178.3(3) .
C2 C3 C4 C5 0.0(5) .
C7 C3 C4 C5 -176.5(3) .
C1 N1 C15 C22 179.8(3) .
U1 N1 C15 C22 11.0(5) .
C1 N1 C15 C16 -2.7(5) .
U1 N1 C15 C16 -171.5(2) .
C23 C22 C15 N1 0.9(5) .
C23 C22 C15 C16 -176.8(3) .
C17 C16 C15 N1 -50.3(5) .
C21 C16 C15 N1 128.9(4) .
C17 C16 C15 C22 127.4(3) .
C21 C16 C15 C22 -53.4(4) .
U1 O1 Si1 C30 31.6(5) .
U1 O1 Si1 C32 152.7(4) .
U1 O1 Si1 C34 -90.2(4) .
C21 C16 C17 C18 -0.8(5) .
C15 C16 C17 C18 178.4(3) .
C19 C18 C17 C16 0.0(6) .
C24 C29 C28 C27 1.2(6) .
C18 C19 C20 C21 -0.5(6) .
C16 C21 C20 C19 -0.3(6) .
C28 C29 C24 C25 -0.9(5) .
C28 C29 C24 C23 -178.0(3) .
C26 C25 C24 C29 0.0(5) .
C26 C25 C24 C23 177.0(3) .
O2 C23 C24 C29 20.1(4) .
C22 C23 C24 C29 -158.0(3) .
O2 C23 C24 C25 -156.9(3) .
C22 C23 C24 C25 24.9(5) .
C1 C6 C5 C4 2.7(5) .
C1 C6 C5 C11 -176.9(3) .
C3 C4 C5 C6 -1.5(5) .
C3 C4 C5 C11 178.1(3) .
C29 C28 C27 C26 -0.6(6) .
C4 C3 C7 C10 -133.3(4) .
C2 C3 C7 C10 50.3(4) .
C4 C3 C7 C8 -13.6(5) .
C2 C3 C7 C8 169.9(3) .
C4 C3 C7 C9 107.5(4) .
C2 C3 C7 C9 -68.9(4) .
O1 Si1 C34 C35 67.3(4) .
C30 Si1 C34 C35 -53.0(4) .
C32 Si1 C34 C35 -172.9(4) .
O1 Si1 C30 C31 172.8(4) .
C32 Si1 C30 C31 51.5(5) .
C34 Si1 C30 C31 -66.0(4) .
C28 C27 C26 C25 -0.3(6) .
C24 C25 C26 C27 0.6(6) .
C6 C5 C11 C14 4.0(6) .
C4 C5 C11 C14 -175.6(5) .
C6 C5 C11 C13 -119.0(4) .
C4 C5 C11 C13 61.4(5) .
C6 C5 C11 C12 125.6(4) .
C4 C5 C11 C12 -54.0(5) .
O1 Si1 C32 C33 -68.8(4) .
C30 Si1 C32 C33 51.2(4) .
C34 Si1 C32 C33 171.6(3) .
